data_2021484
loop_
_publ_author_name
'Clarkson, Guy J.'
'Farr\'an, M. \'Angeles'
'Claramunt, Rosa M.'
'Alkorta, Ibon'
'Elguero, Jos\'e'

_publ_section_title
;
 The structure of the anti-aging agent J147 used for treating Alzheimer's
 disease
;
_journal_coeditor_code YF3163
_journal_issue 3
_journal_name_full 'Acta Crystallographica Section C'
_journal_page_first
;
;
_journal_paper_doi 10.1107/S205322961900144X
_journal_volume 75
_journal_year 2019
_chemical_formula_iupac 'C18 H17 F3 N2 O2'
_chemical_formula_moiety 'C18 H17 F3 N2 O2'
_chemical_formula_sum 'C18 H17 F3 N2 O2'
_chemical_formula_weight 350.33
_chemical_name_systematic
(<i>E</i>)-<i>N</i>-(2,4-Dimethylphenyl)-2,2,2-trifluoro-<i>N</i>'-(3-methoxybenzylidene)acetohydrazide
_space_group_crystal_system monoclinic
_space_group_IT_number 14
_space_group_name_Hall '-P 2ybc'
_space_group_name_H-M_alt 'P 1 21/c 1'
_symmetry_space_group_name_Hall '-P 2ybc'
_symmetry_space_group_name_H-M 'P 1 21/c 1'
_atom_sites_solution_hydrogens geom
_atom_sites_solution_primary iterative
_audit_creation_method
;
Olex2 1.2
(compiled 2018.05.29 svn.r3508 for OlexSys, GUI svn.r5506)
;
_cell_angle_alpha 90
_cell_angle_beta 99.025(2)
_cell_angle_gamma 90
_cell_formula_units_Z 4
_cell_length_a 15.0494(3)
_cell_length_b 14.2369(3)
_cell_length_c 7.9898(2)
_cell_measurement_reflns_used 8396
_cell_measurement_temperature 150(2)
_cell_measurement_theta_max 73.3940
_cell_measurement_theta_min 6.3850
_cell_volume 1690.68(7)
_computing_cell_refinement
;
CrysAlis PRO (Rigaku OD, 2018)
;
_computing_data_collection
;
CrysAlis PRO (Rigaku OD, 2018)
;
_computing_data_reduction
;
CrysAlis PRO (Rigaku OD, 2018)
;
_computing_molecular_graphics
;
OLEX2 (Dolomanov <i>et al.</i>,  2009)
;
_computing_publication_material
;
OLEX2 (Dolomanov <i>et al.</i>,  2009)
;
_computing_structure_refinement
;
SHELXL2018 (Sheldrick, 2015b)
;
_computing_structure_solution
;
SHELXT (Sheldrick, 2015a)
;
_diffrn_ambient_temperature 150(2)
_diffrn_detector 'CCD plate'
_diffrn_detector_area_resol_mean 5.3046
_diffrn_measured_fraction_theta_full 1.000
_diffrn_measured_fraction_theta_max 0.996
_diffrn_measurement_device 'four-circle diffractometer'
_diffrn_measurement_device_type
;
Rigaku Oxford Diffraction SuperNova diffractometer with a dual
source (Cu at zero) equipped with an AtlasS2 CCD area detector
;
_diffrn_measurement_method '\w scans'
_diffrn_radiation_monochromator mirror
_diffrn_radiation_probe x-ray
_diffrn_radiation_type CuK\a
_diffrn_radiation_wavelength 1.54184
_diffrn_reflns_av_R_equivalents 0.037
_diffrn_reflns_av_unetI/netI 0.0194
_diffrn_reflns_limit_h_max 18
_diffrn_reflns_limit_h_min -18
_diffrn_reflns_limit_k_max 17
_diffrn_reflns_limit_k_min -17
_diffrn_reflns_limit_l_max 9
_diffrn_reflns_limit_l_min -9
_diffrn_reflns_number 5945
_diffrn_reflns_theta_full 67.684
_diffrn_reflns_theta_max 73.531
_diffrn_reflns_theta_min 2.973
_diffrn_source 'micro-focus sealed X-ray tube'
_exptl_absorpt_coefficient_mu 0.965
_exptl_absorpt_correction_T_max 1.00000
_exptl_absorpt_correction_T_min 0.79187
_exptl_absorpt_correction_type multi-scan
_exptl_absorpt_process_details
;
(CrysAlis PRO; Rigaku OD, 2018)
;
_exptl_crystal_colour colourless
_exptl_crystal_density_diffrn 1.376
_exptl_crystal_description block
_exptl_crystal_F_000 728
_exptl_crystal_size_max 0.2
_exptl_crystal_size_mid 0.08
_exptl_crystal_size_min 0.02
_refine_diff_density_max 0.211
_refine_diff_density_min -0.228
_refine_ls_extinction_method none
_refine_ls_goodness_of_fit_ref 0.992
_refine_ls_hydrogen_treatment constr
_refine_ls_matrix_type full
_refine_ls_number_parameters 230
_refine_ls_number_reflns 5945
_refine_ls_number_restraints 0
_refine_ls_restrained_S_all 0.992
_refine_ls_R_factor_all 0.0439
_refine_ls_R_factor_gt 0.0351
_refine_ls_shift/su_max 0.000
_refine_ls_shift/su_mean 0.000
_refine_ls_structure_factor_coef Fsqd
_refine_ls_weighting_details 'w=1/[\s^2^(Fo^2^)+(0.0644P)^2^] where P=(Fo^2^+2Fc^2^)/3'
_refine_ls_weighting_scheme calc
_refine_ls_wR_factor_gt 0.0932
_refine_ls_wR_factor_ref 0.0957
_reflns_number_gt 4685
_reflns_number_total 5945
_reflns_threshold_expression 'I > 2\s(I)'
_cod_data_source_file yf3163sup1.cif
_cod_data_source_block I
_cod_database_code 2021484
_shelx_space_group_comment
;
The symmetry employed for this shelxl refinement is uniquely defined
by the following loop, which should always be used as a source of
symmetry information in preference to the above space-group names.
They are only intended as comments.
;
_shelx_estimated_absorpt_t_min 0.830
_shelx_estimated_absorpt_t_max 0.981

loop_
_space_group_symop_operation_xyz
'x, y, z'
'-x, y+1/2, -z+1/2'
'-x, -y, -z'
'x, -y-1/2, z-1/2'

loop_
_atom_site_type_symbol
_atom_site_label
_atom_site_fract_x
_atom_site_fract_y
_atom_site_fract_z
_atom_site_U_iso_or_equiv
_atom_site_adp_type
_atom_site_calc_flag
_atom_site_occupancy
C C1 0.79743(10) 0.55247(11) 0.5015(2) 0.0310(3) Uani d 1
F F1A 0.80312(7) 0.52484(8) 0.66192(12) 0.0429(2) Uani d 1
F F1B 0.86916(6) 0.52092(7) 0.44165(14) 0.0426(3) Uani d 1
F F1C 0.80174(6) 0.64552(7) 0.50186(15) 0.0465(3) Uani d 1
C C2 0.70649(9) 0.52283(11) 0.39492(18) 0.0269(3) Uani d 1
O O2 0.65540(7) 0.58383(8) 0.33280(15) 0.0346(3) Uani d 1
N N3 0.68799(8) 0.42978(9) 0.38228(16) 0.0274(3) Uani d 1
N N4 0.75575(8) 0.36869(9) 0.45448(16) 0.0275(3) Uani d 1
C C5 0.74210(9) 0.28083(11) 0.43262(19) 0.0292(3) Uani d 1
H H5 0.687429 0.258876 0.368883 0.035 Uiso calc 1
C C6 0.81146(9) 0.21384(10) 0.50661(19) 0.0279(3) Uani d 1
C C7 0.88960(10) 0.24511(11) 0.61040(18) 0.0291(3) Uani d 1
H H7 0.898622 0.310195 0.633233 0.035 Uiso calc 1
C C8 0.95351(10) 0.18023(11) 0.6793(2) 0.0325(3) Uani d 1
O O8 1.03238(8) 0.20262(9) 0.77993(18) 0.0448(3) Uani d 1
C C9 0.94022(11) 0.08438(12) 0.6455(2) 0.0369(4) Uani d 1
H H9 0.984103 0.040119 0.693868 0.044 Uiso calc 1
C C10 0.86373(11) 0.05411(12) 0.5422(2) 0.0371(4) Uani d 1
H H10 0.855136 -0.010989 0.519015 0.045 Uiso calc 1
C C11 0.79887(10) 0.11852(11) 0.4717(2) 0.0328(3) Uani d 1
H H11 0.746236 0.097521 0.399995 0.039 Uiso calc 1
C C12 0.59850(9) 0.40011(10) 0.30719(19) 0.0261(3) Uani d 1
C C13 0.53748(9) 0.37550(10) 0.41401(19) 0.0268(3) Uani d 1
C C13A 0.56160(11) 0.37566(12) 0.6041(2) 0.0350(3) Uani d 1
H H13A 0.600629 0.321894 0.640011 0.052 Uiso calc 1
H H13B 0.506618 0.371151 0.655018 0.052 Uiso calc 1
H H13C 0.593278 0.434026 0.640896 0.052 Uiso calc 1
C C14 0.45046(9) 0.35210(11) 0.3373(2) 0.0286(3) Uani d 1
H H14 0.407817 0.333806 0.407057 0.034 Uiso calc 1
C C15 0.42381(9) 0.35456(10) 0.1622(2) 0.0283(3) Uani d 1
C C15A 0.32796(10) 0.33260(12) 0.0862(2) 0.0371(4) Uani d 1
H H15A 0.311125 0.271072 0.126430 0.056 Uiso calc 1
H H15C 0.322498 0.331594 -0.037665 0.056 Uiso calc 1
H H15B 0.287938 0.380841 0.120305 0.056 Uiso calc 1
C C16 0.48731(10) 0.37919(11) 0.0605(2) 0.0309(3) Uani d 1
H H16 0.470708 0.380628 -0.059150 0.037 Uiso calc 1
C C17 0.57474(10) 0.40166(11) 0.1329(2) 0.0303(3) Uani d 1
H H17 0.617961 0.417993 0.063091 0.036 Uiso calc 1
C C18 1.05443(11) 0.29985(13) 0.7989(3) 0.0445(4) Uani d 1
H H18A 1.052627 0.328445 0.686869 0.067 Uiso calc 1
H H18B 1.114964 0.306629 0.863909 0.067 Uiso calc 1
H H18C 1.010847 0.331309 0.859057 0.067 Uiso calc 1

loop_
_atom_site_aniso_label
_atom_site_aniso_U_11
_atom_site_aniso_U_22
_atom_site_aniso_U_33
_atom_site_aniso_U_12
_atom_site_aniso_U_13
_atom_site_aniso_U_23
C1 0.0286(7) 0.0266(8) 0.0363(8) -0.0010(6) 0.0004(6) 0.0005(6)
F1A 0.0474(5) 0.0470(6) 0.0305(5) -0.0026(4) -0.0060(4) 0.0000(4)
F1B 0.0270(4) 0.0430(6) 0.0587(6) -0.0025(4) 0.0091(4) -0.0025(5)
F1C 0.0396(5) 0.0269(5) 0.0667(7) -0.0045(4) -0.0115(5) -0.0011(5)
C2 0.0259(6) 0.0274(7) 0.0269(7) -0.0006(5) 0.0027(5) 0.0003(6)
O2 0.0336(5) 0.0257(6) 0.0411(6) 0.0028(4) -0.0044(5) 0.0037(5)
N3 0.0234(5) 0.0240(6) 0.0326(7) 0.0016(4) -0.0020(5) 0.0027(5)
N4 0.0237(5) 0.0266(7) 0.0311(6) 0.0039(5) 0.0005(5) 0.0027(5)
C5 0.0274(6) 0.0283(8) 0.0305(8) 0.0017(5) 0.0001(5) -0.0008(6)
C6 0.0287(7) 0.0263(7) 0.0289(7) 0.0024(5) 0.0051(5) 0.0002(6)
C7 0.0292(7) 0.0235(8) 0.0345(7) 0.0016(5) 0.0042(5) -0.0001(7)
C8 0.0272(7) 0.0309(8) 0.0382(8) 0.0014(6) 0.0016(6) 0.0025(6)
O8 0.0332(6) 0.0319(7) 0.0627(9) 0.0019(5) -0.0129(5) 0.0040(6)
C9 0.0361(8) 0.0273(8) 0.0465(10) 0.0080(6) 0.0036(7) 0.0063(7)
C10 0.0409(8) 0.0245(8) 0.0449(9) 0.0020(6) 0.0035(7) 0.0000(7)
C11 0.0333(7) 0.0284(8) 0.0355(8) 0.0001(6) 0.0019(6) -0.0023(6)
C12 0.0247(6) 0.0218(7) 0.0302(8) 0.0017(5) -0.0006(5) 0.0007(5)
C13 0.0293(7) 0.0218(7) 0.0281(7) 0.0025(5) 0.0009(5) 0.0017(6)
C13A 0.0350(7) 0.0391(9) 0.0294(8) -0.0005(6) 0.0005(6) 0.0035(7)
C14 0.0273(6) 0.0249(7) 0.0333(8) -0.0005(5) 0.0037(6) 0.0028(6)
C15 0.0277(7) 0.0209(7) 0.0346(8) 0.0015(5) -0.0003(6) -0.0014(6)
C15A 0.0293(7) 0.0371(9) 0.0422(9) -0.0019(6) -0.0030(6) -0.0052(7)
C16 0.0326(7) 0.0314(8) 0.0269(7) 0.0011(6) -0.0010(6) -0.0005(6)
C17 0.0296(7) 0.0310(8) 0.0300(8) 0.0003(6) 0.0036(6) 0.0027(6)
C18 0.0346(8) 0.0351(10) 0.0592(12) -0.0045(7) -0.0067(8) 0.0017(8)

loop_
_atom_type_symbol
_atom_type_description
_atom_type_scat_dispersion_real
_atom_type_scat_dispersion_imag
_atom_type_scat_source
C C 0.0181 0.0091 'International Tables Vol C Tables 4.2.6.8 and 6.1.1.4'
H H 0.0000 0.0000 'International Tables Vol C Tables 4.2.6.8 and 6.1.1.4'
F F 0.0727 0.0534 'International Tables Vol C Tables 4.2.6.8 and 6.1.1.4'
N N 0.0311 0.0180 'International Tables Vol C Tables 4.2.6.8 and 6.1.1.4'
O O 0.0492 0.0322 'International Tables Vol C Tables 4.2.6.8 and 6.1.1.4'

loop_
_geom_angle_atom_site_label_1
_geom_angle_atom_site_label_2
_geom_angle_atom_site_label_3
_geom_angle
F1A C1 C2 111.48(12)
F1B C1 F1A 108.32(12)
F1B C1 F1C 107.26(12)
F1B C1 C2 114.04(13)
F1C C1 F1A 107.32(13)
F1C C1 C2 108.13(12)
O2 C2 C1 118.51(13)
O2 C2 N3 124.06(13)
N3 C2 C1 117.39(12)
C2 N3 N4 116.80(11)
C2 N3 C12 118.88(11)
N4 N3 C12 124.16(12)
C5 N4 N3 117.62(12)
N4 C5 H5 120.2
N4 C5 C6 119.54(13)
C6 C5 H5 120.2
C7 C6 C5 120.64(13)
C11 C6 C5 119.12(13)
C11 C6 C7 120.24(14)
C6 C7 H7 120.3
C8 C7 C6 119.33(14)
C8 C7 H7 120.3
C7 C8 C9 120.31(14)
O8 C8 C7 124.41(15)
O8 C8 C9 115.27(14)
C8 O8 C18 117.16(13)
C8 C9 H9 119.9
C10 C9 C8 120.13(14)
C10 C9 H9 119.9
C9 C10 H10 119.9
C9 C10 C11 120.25(15)
C11 C10 H10 119.9
C6 C11 C10 119.74(14)
C6 C11 H11 120.1
C10 C11 H11 120.1
C13 C12 N3 118.62(13)
C17 C12 N3 119.30(13)
C17 C12 C13 122.00(13)
C12 C13 C13A 122.68(13)
C12 C13 C14 117.01(13)
C14 C13 C13A 120.30(14)
C13 C13A H13A 109.5
C13 C13A H13B 109.5
C13 C13A H13C 109.5
H13A C13A H13B 109.5
H13A C13A H13C 109.5
H13B C13A H13C 109.5
C13 C14 H14 118.8
C15 C14 C13 122.48(13)
C15 C14 H14 118.8
C14 C15 C15A 120.39(14)
C16 C15 C14 118.42(13)
C16 C15 C15A 121.18(14)
C15 C15A H15A 109.5
C15 C15A H15C 109.5
C15 C15A H15B 109.5
H15A C15A H15C 109.5
H15A C15A H15B 109.5
H15C C15A H15B 109.5
C15 C16 H16 119.8
C17 C16 C15 120.46(14)
C17 C16 H16 119.8
C12 C17 C16 119.62(14)
C12 C17 H17 120.2
C16 C17 H17 120.2
O8 C18 H18A 109.5
O8 C18 H18B 109.5
O8 C18 H18C 109.5
H18A C18 H18B 109.5
H18A C18 H18C 109.5
H18B C18 H18C 109.5

loop_
_geom_bond_atom_site_label_1
_geom_bond_atom_site_label_2
_geom_bond_distance
C1 F1A 1.3303(19)
C1 F1B 1.3260(18)
C1 F1C 1.3262(18)
C1 C2 1.5527(19)
C2 O2 1.2133(18)
C2 N3 1.354(2)
N3 N4 1.3944(16)
N3 C12 1.4487(17)
N4 C5 1.275(2)
C5 H5 0.9500
C5 C6 1.468(2)
C6 C7 1.401(2)
C6 C11 1.392(2)
C7 H7 0.9500
C7 C8 1.384(2)
C8 O8 1.3629(19)
C8 C9 1.399(2)
O8 C18 1.426(2)
C9 H9 0.9500
C9 C10 1.376(2)
C10 H10 0.9500
C10 C11 1.393(2)
C11 H11 0.9500
C12 C13 1.393(2)
C12 C17 1.382(2)
C13 C13A 1.505(2)
C13 C14 1.396(2)
C13A H13A 0.9800
C13A H13B 0.9800
C13A H13C 0.9800
C14 H14 0.9500
C14 C15 1.394(2)
C15 C15A 1.5076(19)
C15 C16 1.393(2)
C15A H15A 0.9800
C15A H15C 0.9800
C15A H15B 0.9800
C16 H16 0.9500
C16 C17 1.389(2)
C17 H17 0.9500
C18 H18A 0.9800
C18 H18B 0.9800
C18 H18C 0.9800

loop_
_twin_individual_id
_twin_individual_mass_fraction_refined
_twin_individual_twin_matrix_11
_twin_individual_twin_matrix_12
_twin_individual_twin_matrix_13
_twin_individual_twin_matrix_21
_twin_individual_twin_matrix_22
_twin_individual_twin_matrix_23
_twin_individual_twin_matrix_31
_twin_individual_twin_matrix_32
_twin_individual_twin_matrix_33
1 0.7455(8) 1.0000 0.0000 0.0000 0.0000 1.0000 0.0000 0.0000 0.0000 1.0000
2 0.2545(8) 1.0004 0.0000 0.0000 -0.0008 -0.9997 0.0000 -0.5907 0.0000 -1.0000

_cod_database_fobs_code 2021484
